data_7052309
loop_
_publ_author_name
'Bhuvan Kumar, N. N.'
'Chakravarty, Manab'
'Kumara Swamy, K. C.'

_publ_section_title
;
 Structure and reactivity of tautomeric forms of zwitterionic species
 from the reaction of phosphorus(iii) compounds with electron deficient
 alkenes and alkynes
;
_journal_issue 11
_journal_name_full 'New Journal of Chemistry'
_journal_page_first 1614
_journal_paper_doi 10.1039/b605430g
_journal_volume 30
_journal_year 2006
_chemical_formula_sum 'C27 H30 N O2 P'
_chemical_formula_weight 431.49
_chemical_name_systematic
;
?
;
_space_group_IT_number 45
_symmetry_cell_setting orthorhombic
_symmetry_space_group_name_Hall 'I 2 -2c'
_symmetry_space_group_name_H-M 'I b a 2'
_atom_sites_solution_hydrogens geom
_atom_sites_solution_primary direct
_atom_sites_solution_secondary difmap
_audit_creation_method SHELXL-97
_cell_angle_alpha 90.00
_cell_angle_beta 90.00
_cell_angle_gamma 90.00
_cell_formula_units_Z 8
_cell_length_a 19.157(4)
_cell_length_b 25.897(6)
_cell_length_c 9.9046(15)
_cell_measurement_temperature 296(2)
_cell_measurement_theta_max 23.67
_cell_measurement_theta_min 2.59
_cell_volume 4913.8(17)
_computing_cell_refinement 'Bruker SMART'
_computing_data_collection 'Bruker SMART'
_computing_data_reduction 'Bruker SAINT'
_computing_molecular_graphics 'Bruker SHELXTL'
_computing_publication_material 'Bruker SHELXTL'
_computing_structure_refinement 'SHELXL-97 (Sheldrick, 1997)'
_computing_structure_solution 'SHELXS-97 (Sheldrick, 1990)'
_diffrn_ambient_temperature 296(2)
_diffrn_measured_fraction_theta_full 0.914
_diffrn_measured_fraction_theta_max 0.914
_diffrn_measurement_device_type 'CCD area detector'
_diffrn_measurement_method 'phi and omega scans'
_diffrn_radiation_monochromator graphite
_diffrn_radiation_source 'fine-focus sealed tube'
_diffrn_radiation_type MoK\a
_diffrn_radiation_wavelength 0.71073
_diffrn_reflns_av_R_equivalents 0.0285
_diffrn_reflns_av_sigmaI/netI 0.0479
_diffrn_reflns_limit_h_max 19
_diffrn_reflns_limit_h_min -16
_diffrn_reflns_limit_k_max 30
_diffrn_reflns_limit_k_min -8
_diffrn_reflns_limit_l_max 11
_diffrn_reflns_limit_l_min -11
_diffrn_reflns_number 5658
_diffrn_reflns_theta_full 24.99
_diffrn_reflns_theta_max 24.99
_diffrn_reflns_theta_min 1.57
_diffrn_standards_decay_% 0
_diffrn_standards_interval_count 'not applicable'
_diffrn_standards_interval_time 'not applicable'
_diffrn_standards_number 'not applicable'
_exptl_absorpt_coefficient_mu 0.134
_exptl_absorpt_correction_T_max 0.9711
_exptl_absorpt_correction_T_min 0.9446
_exptl_absorpt_correction_type empirical
_exptl_absorpt_process_details 'SADABS, Sheldrick (1996)'
_exptl_crystal_colour yellow
_exptl_crystal_density_diffrn 1.167
_exptl_crystal_density_method 'not measured'
_exptl_crystal_description blocks
_exptl_crystal_F_000 1840
_exptl_crystal_size_max 0.43
_exptl_crystal_size_mid 0.32
_exptl_crystal_size_min 0.22
_refine_diff_density_max 0.321
_refine_diff_density_min -0.171
_refine_diff_density_rms 0.039
_refine_ls_abs_structure_details 'Flack H D (1983), Acta Cryst. A39, 876-881'
_refine_ls_abs_structure_Flack 0.02(16)
_refine_ls_extinction_method none
_refine_ls_goodness_of_fit_ref 0.926
_refine_ls_hydrogen_treatment constr
_refine_ls_matrix_type full
_refine_ls_number_parameters 284
_refine_ls_number_reflns 3486
_refine_ls_number_restraints 1
_refine_ls_restrained_S_all 0.925
_refine_ls_R_factor_all 0.0712
_refine_ls_R_factor_gt 0.0498
_refine_ls_shift/su_max 0.002
_refine_ls_shift/su_mean 0.000
_refine_ls_structure_factor_coef Fsqd
_refine_ls_weighting_details 'calc w=1/[\s^2^(Fo^2^)+(0.0795P)^2^+0.0000P] where P=(Fo^2^+2Fc^2^)/3'
_refine_ls_weighting_scheme calc
_refine_ls_wR_factor_gt 0.1232
_refine_ls_wR_factor_ref 0.1325
_reflns_number_gt 2437
_reflns_number_total 3486
_reflns_threshold_expression >2sigma(I)
_cod_data_source_file b605430g.txt
_cod_data_source_block compd5
_cod_original_cell_volume 4913.7(16)
_cod_original_sg_symbol_H-M Iba2
_cod_database_code 7052309

loop_
_symmetry_equiv_pos_as_xyz
'x, y, z'
'-x, -y, z'
'x+1/2, -y+1/2, z'
'-x+1/2, y+1/2, z'
'x+1/2, y+1/2, z+1/2'
'-x+1/2, -y+1/2, z+1/2'
'x+1, -y+1, z+1/2'
'-x+1, y+1, z+1/2'

loop_
_atom_site_label
_atom_site_type_symbol
_atom_site_fract_x
_atom_site_fract_y
_atom_site_fract_z
_atom_site_U_iso_or_equiv
_atom_site_adp_type
_atom_site_occupancy
_atom_site_symmetry_multiplicity
_atom_site_calc_flag
_atom_site_refinement_flags
_atom_site_disorder_assembly
_atom_site_disorder_group
P P 0.78939(5) 0.85739(3) 0.92924(11) 0.0498(3) Uani 1 1 d . . .
N N 0.84098(18) 0.87901(13) 0.8265(3) 0.0617(9) Uani 1 1 d . . .
O1 O 0.5764(2) 0.92048(14) 0.7377(4) 0.1015(12) Uani 1 1 d . . .
O2 O 0.65172(17) 0.95136(13) 0.5872(3) 0.0853(10) Uani 1 1 d . . .
C1 C 0.7900(2) 0.88276(15) 1.1001(4) 0.0530(10) Uani 1 1 d . . .
C2 C 0.7626(2) 0.93072(17) 1.1283(5) 0.0734(13) Uani 1 1 d . . .
H2 H 0.7378 0.9481 1.0616 0.088 Uiso 1 1 calc R . .
C3 C 0.7710(3) 0.95367(19) 1.2531(6) 0.0887(16) Uani 1 1 d . . .
H3 H 0.7522 0.9862 1.2698 0.106 Uiso 1 1 calc R . .
C4 C 0.8074(3) 0.9281(2) 1.3525(6) 0.0891(16) Uani 1 1 d . . .
H4 H 0.8133 0.9435 1.4367 0.107 Uiso 1 1 calc R . .
C5 C 0.8352(3) 0.8801(2) 1.3284(5) 0.0785(13) Uani 1 1 d . . .
H5 H 0.8599 0.8629 1.3956 0.094 Uiso 1 1 calc R . .
C6 C 0.8261(2) 0.85758(16) 1.2031(4) 0.0632(11) Uani 1 1 d . . .
H6 H 0.8445 0.8249 1.1871 0.076 Uiso 1 1 calc R . .
C7 C 0.7908(2) 0.78772(13) 0.9502(4) 0.0506(9) Uani 1 1 d . . .
C8 C 0.7498(2) 0.76136(16) 1.0438(4) 0.0610(11) Uani 1 1 d . . .
H8 H 0.7193 0.7798 1.0987 0.073 Uiso 1 1 calc R . .
C9 C 0.7535(3) 0.70873(16) 1.0565(5) 0.0698(12) Uani 1 1 d . . .
H9 H 0.7255 0.6916 1.1189 0.084 Uiso 1 1 calc R . .
C10 C 0.7988(3) 0.68160(17) 0.9769(5) 0.0725(14) Uani 1 1 d . . .
H10 H 0.8014 0.6459 0.9849 0.087 Uiso 1 1 calc R . .
C11 C 0.8399(2) 0.70648(18) 0.8861(5) 0.0740(13) Uani 1 1 d . . .
H11 H 0.8711 0.6876 0.8335 0.089 Uiso 1 1 calc R . .
C12 C 0.8361(2) 0.75958(15) 0.8708(5) 0.0634(11) Uani 1 1 d . . .
H12 H 0.8640 0.7762 0.8073 0.076 Uiso 1 1 calc R . .
C13 C 0.9121(3) 0.8998(2) 0.8295(5) 0.0849(15) Uani 1 1 d . . .
C17 C 0.70158(19) 0.87227(13) 0.8659(4) 0.0481(10) Uani 1 1 d . . .
C18 C 0.6982(2) 0.90607(14) 0.7652(4) 0.0502(9) Uani 1 1 d . . .
H18 H 0.7404 0.9190 0.7333 0.060 Uiso 1 1 calc R . .
C19 C 0.6344(3) 0.92509(16) 0.6991(5) 0.0602(11) Uani 1 1 d . . .
C20 C 0.5956(3) 0.9734(2) 0.5073(7) 0.114(2) Uani 1 1 d . . .
H20A H 0.5544 0.9775 0.5634 0.136 Uiso 1 1 calc R . .
H20B H 0.6093 1.0073 0.4753 0.136 Uiso 1 1 calc R . .
C21 C 0.5794(3) 0.9417(3) 0.3963(8) 0.129(2) Uani 1 1 d . . .
H21A H 0.6214 0.9339 0.3474 0.193 Uiso 1 1 calc R . .
H21B H 0.5473 0.9595 0.3379 0.193 Uiso 1 1 calc R . .
H21C H 0.5585 0.9103 0.4277 0.193 Uiso 1 1 calc R . .
C22 C 0.63933(18) 0.84494(13) 0.9220(4) 0.0514(9) Uani 1 1 d . . .
C23 C 0.6153(3) 0.80104(19) 0.8594(5) 0.0819(14) Uani 1 1 d . . .
H23 H 0.6374 0.7892 0.7817 0.098 Uiso 1 1 calc R . .
C24 C 0.5582(3) 0.7740(2) 0.9109(8) 0.113(2) Uani 1 1 d . . .
H24 H 0.5430 0.7441 0.8683 0.135 Uiso 1 1 calc R . .
C25 C 0.5248(3) 0.7913(3) 1.0228(8) 0.105(2) Uani 1 1 d . . .
H25 H 0.4867 0.7733 1.0569 0.126 Uiso 1 1 calc R . .
C26 C 0.5479(3) 0.8355(3) 1.0854(6) 0.0921(17) Uani 1 1 d . . .
H26 H 0.5246 0.8477 1.1613 0.111 Uiso 1 1 calc R . .
C27 C 0.6048(2) 0.86178(18) 1.0374(5) 0.0710(13) Uani 1 1 d . . .
H27 H 0.6205 0.8911 1.0824 0.085 Uiso 1 1 calc R . .
C14 C 0.9191(4) 0.9435(3) 0.9321(11) 0.160(3) Uani 1 1 d . . .
H14A H 0.8772 0.9639 0.9320 0.239 Uiso 1 1 calc R . .
H14B H 0.9581 0.9649 0.9083 0.239 Uiso 1 1 calc R . .
H14C H 0.9263 0.9292 1.0204 0.239 Uiso 1 1 calc R . .
C15 C 0.9196(4) 0.9292(4) 0.6974(9) 0.214(5) Uani 1 1 d . . .
H15A H 0.8779 0.9488 0.6808 0.322 Uiso 1 1 calc R . .
H15B H 0.9268 0.9052 0.6249 0.322 Uiso 1 1 calc R . .
H15C H 0.9587 0.9522 0.7032 0.322 Uiso 1 1 calc R . .
C16 C 0.9629(3) 0.8613(3) 0.855(2) 0.337(13) Uani 1 1 d . . .
H16A H 0.9524 0.8442 0.9383 0.506 Uiso 1 1 calc R . .
H16B H 1.0082 0.8771 0.8607 0.506 Uiso 1 1 calc R . .
H16C H 0.9626 0.8366 0.7825 0.506 Uiso 1 1 calc R . .

loop_
_atom_site_aniso_label
_atom_site_aniso_U_11
_atom_site_aniso_U_22
_atom_site_aniso_U_33
_atom_site_aniso_U_23
_atom_site_aniso_U_13
_atom_site_aniso_U_12
P 0.0370(6) 0.0538(5) 0.0586(5) 0.0038(5) -0.0061(6) 0.0034(5)
N 0.036(2) 0.076(2) 0.073(2) 0.0116(17) -0.0046(17) -0.0029(17)
O1 0.049(3) 0.143(3) 0.113(3) 0.035(2) -0.006(2) 0.020(2)
O2 0.075(2) 0.108(2) 0.073(2) 0.0255(18) -0.0070(18) 0.0286(19)
C1 0.038(3) 0.057(2) 0.064(3) 0.0030(19) 0.002(2) -0.0033(19)
C2 0.063(3) 0.065(3) 0.092(3) -0.007(2) -0.016(3) 0.010(2)
C3 0.086(4) 0.075(3) 0.106(4) -0.033(3) -0.004(3) 0.012(3)
C4 0.089(4) 0.094(4) 0.084(3) -0.024(3) -0.009(3) -0.017(3)
C5 0.063(3) 0.097(4) 0.076(3) -0.004(3) -0.016(3) -0.017(3)
C6 0.054(3) 0.071(3) 0.065(3) 0.000(2) -0.004(2) -0.001(2)
C7 0.042(2) 0.0544(19) 0.056(2) -0.0033(18) -0.006(2) 0.0052(19)
C8 0.060(3) 0.059(2) 0.064(3) -0.0004(19) -0.002(2) 0.015(2)
C9 0.077(4) 0.057(3) 0.075(3) 0.008(2) -0.002(3) 0.006(2)
C10 0.082(4) 0.057(2) 0.079(3) -0.003(2) -0.017(3) 0.002(3)
C11 0.068(3) 0.075(3) 0.079(3) -0.016(2) -0.008(3) 0.026(2)
C12 0.056(3) 0.063(2) 0.071(2) 0.000(2) 0.001(2) 0.007(2)
C13 0.044(3) 0.127(4) 0.084(3) 0.012(3) 0.004(2) -0.017(3)
C17 0.034(3) 0.054(2) 0.056(2) -0.0069(17) 0.0005(19) 0.0013(16)
C18 0.032(2) 0.053(2) 0.065(2) 0.0042(19) -0.004(2) 0.0040(17)
C19 0.038(3) 0.066(3) 0.077(3) -0.003(2) -0.004(2) 0.010(2)
C20 0.110(5) 0.128(5) 0.103(4) 0.014(4) -0.042(4) 0.046(4)
C21 0.100(5) 0.143(5) 0.144(6) -0.012(5) -0.063(5) 0.019(4)
C22 0.033(2) 0.065(2) 0.055(2) 0.002(2) -0.004(2) 0.0011(17)
C23 0.060(3) 0.102(4) 0.083(3) -0.004(3) -0.003(3) -0.022(3)
C24 0.089(5) 0.129(5) 0.120(6) 0.020(4) -0.009(4) -0.054(4)
C25 0.053(4) 0.142(5) 0.120(5) 0.040(4) -0.008(4) -0.034(4)
C26 0.056(4) 0.136(5) 0.085(4) 0.037(4) 0.021(3) 0.020(3)
C27 0.048(3) 0.087(3) 0.078(3) 0.008(3) 0.002(3) 0.010(2)
C14 0.106(5) 0.157(6) 0.217(8) -0.022(7) -0.015(6) -0.061(4)
C15 0.134(8) 0.364(14) 0.145(8) 0.075(8) 0.007(6) -0.120(8)
C16 0.020(4) 0.133(6) 0.86(4) 0.077(12) -0.025(9) 0.022(4)

loop_
_atom_type_symbol
_atom_type_description
_atom_type_scat_dispersion_real
_atom_type_scat_dispersion_imag
_atom_type_scat_source
C C 0.0033 0.0016 'International Tables Vol C Tables 4.2.6.8 and 6.1.1.4'
H H 0.0000 0.0000 'International Tables Vol C Tables 4.2.6.8 and 6.1.1.4'
N N 0.0061 0.0033 'International Tables Vol C Tables 4.2.6.8 and 6.1.1.4'
O O 0.0106 0.0060 'International Tables Vol C Tables 4.2.6.8 and 6.1.1.4'
P P 0.1023 0.0942 'International Tables Vol C Tables 4.2.6.8 and 6.1.1.4'

loop_
_geom_angle_atom_site_label_1
_geom_angle_atom_site_label_2
_geom_angle_atom_site_label_3
_geom_angle
_geom_angle_site_symmetry_1
_geom_angle_site_symmetry_3
_geom_angle_publ_flag
N P C1 119.04(19) . . ?
N P C7 115.55(19) . . ?
C1 P C7 104.66(18) . . ?
N P C17 106.76(18) . . ?
C1 P C17 104.37(18) . . ?
C7 P C17 105.11(17) . . ?
C13 N P 136.4(3) . . ?
C19 O2 C20 117.8(4) . . ?
C2 C1 C6 117.6(4) . . ?
C2 C1 P 120.9(3) . . ?
C6 C1 P 121.0(3) . . ?
C1 C2 C3 121.7(5) . . ?
C1 C2 H2 119.1 . . ?
C3 C2 H2 119.1 . . ?
C4 C3 C2 119.5(4) . . ?
C4 C3 H3 120.2 . . ?
C2 C3 H3 120.2 . . ?
C5 C4 C3 120.4(5) . . ?
C5 C4 H4 119.8 . . ?
C3 C4 H4 119.8 . . ?
C4 C5 C6 119.3(5) . . ?
C4 C5 H5 120.3 . . ?
C6 C5 H5 120.3 . . ?
C5 C6 C1 121.5(4) . . ?
C5 C6 H6 119.3 . . ?
C1 C6 H6 119.3 . . ?
C12 C7 C8 118.4(3) . . ?
C12 C7 P 117.9(3) . . ?
C8 C7 P 123.7(3) . . ?
C9 C8 C7 121.3(4) . . ?
C9 C8 H8 119.4 . . ?
C7 C8 H8 119.4 . . ?
C10 C9 C8 119.4(4) . . ?
C10 C9 H9 120.3 . . ?
C8 C9 H9 120.3 . . ?
C11 C10 C9 120.4(4) . . ?
C11 C10 H10 119.8 . . ?
C9 C10 H10 119.8 . . ?
C10 C11 C12 120.9(4) . . ?
C10 C11 H11 119.6 . . ?
C12 C11 H11 119.6 . . ?
C7 C12 C11 119.7(4) . . ?
C7 C12 H12 120.2 . . ?
C11 C12 H12 120.2 . . ?
C16 C13 N 112.6(5) . . ?
C16 C13 C15 116.1(10) . . ?
N C13 C15 104.7(5) . . ?
C16 C13 C14 110.1(9) . . ?
N C13 C14 111.6(5) . . ?
C15 C13 C14 101.1(6) . . ?
C18 C17 C22 123.5(4) . . ?
C18 C17 P 116.1(3) . . ?
C22 C17 P 120.3(3) . . ?
C17 C18 C19 126.5(4) . . ?
C17 C18 H18 116.7 . . ?
C19 C18 H18 116.7 . . ?
O1 C19 O2 123.4(4) . . ?
O1 C19 C18 127.1(4) . . ?
O2 C19 C18 109.4(4) . . ?
C21 C20 O2 111.1(5) . . ?
C21 C20 H20A 109.4 . . ?
O2 C20 H20A 109.4 . . ?
C21 C20 H20B 109.4 . . ?
O2 C20 H20B 109.4 . . ?
H20A C20 H20B 108.0 . . ?
C20 C21 H21A 109.5 . . ?
C20 C21 H21B 109.5 . . ?
H21A C21 H21B 109.5 . . ?
C20 C21 H21C 109.5 . . ?
H21A C21 H21C 109.5 . . ?
H21B C21 H21C 109.5 . . ?
C23 C22 C27 118.1(4) . . ?
C23 C22 C17 119.4(4) . . ?
C27 C22 C17 122.5(4) . . ?
C22 C23 C24 120.8(5) . . ?
C22 C23 H23 119.6 . . ?
C24 C23 H23 119.6 . . ?
C25 C24 C23 120.3(6) . . ?
C25 C24 H24 119.9 . . ?
C23 C24 H24 119.9 . . ?
C24 C25 C26 119.5(5) . . ?
C24 C25 H25 120.3 . . ?
C26 C25 H25 120.3 . . ?
C27 C26 C25 120.8(6) . . ?
C27 C26 H26 119.6 . . ?
C25 C26 H26 119.6 . . ?
C26 C27 C22 120.5(5) . . ?
C26 C27 H27 119.7 . . ?
C22 C27 H27 119.7 . . ?
C13 C14 H14A 109.5 . . ?
C13 C14 H14B 109.5 . . ?
H14A C14 H14B 109.5 . . ?
C13 C14 H14C 109.5 . . ?
H14A C14 H14C 109.5 . . ?
H14B C14 H14C 109.5 . . ?
C13 C15 H15A 109.5 . . ?
C13 C15 H15B 109.5 . . ?
H15A C15 H15B 109.5 . . ?
C13 C15 H15C 109.5 . . ?
H15A C15 H15C 109.5 . . ?
H15B C15 H15C 109.5 . . ?
C13 C16 H16A 109.5 . . ?
C13 C16 H16B 109.5 . . ?
H16A C16 H16B 109.5 . . ?
C13 C16 H16C 109.5 . . ?
H16A C16 H16C 109.5 . . ?
H16B C16 H16C 109.5 . . ?

loop_
_geom_bond_atom_site_label_1
_geom_bond_atom_site_label_2
_geom_bond_distance
_geom_bond_site_symmetry_2
_geom_bond_publ_flag
P N 1.525(4) . ?
P C1 1.815(4) . ?
P C7 1.816(4) . ?
P C17 1.836(4) . ?
N C13 1.465(6) . ?
O1 C19 1.181(5) . ?
O2 C19 1.342(5) . ?
O2 C20 1.452(6) . ?
C1 C2 1.377(6) . ?
C1 C6 1.395(6) . ?
C2 C3 1.381(7) . ?
C2 H2 0.9300 . ?
C3 C4 1.377(7) . ?
C3 H3 0.9300 . ?
C4 C5 1.374(7) . ?
C4 H4 0.9300 . ?
C5 C6 1.382(6) . ?
C5 H5 0.9300 . ?
C6 H6 0.9300 . ?
C7 C12 1.380(5) . ?
C7 C8 1.393(6) . ?
C8 C9 1.371(5) . ?
C8 H8 0.9300 . ?
C9 C10 1.367(6) . ?
C9 H9 0.9300 . ?
C10 C11 1.358(6) . ?
C10 H10 0.9300 . ?
C11 C12 1.385(6) . ?
C11 H11 0.9300 . ?
C12 H12 0.9300 . ?
C13 C16 1.415(8) . ?
C13 C15 1.521(9) . ?
C13 C14 1.527(9) . ?
C17 C18 1.328(5) . ?
C17 C22 1.494(5) . ?
C18 C19 1.471(5) . ?
C18 H18 0.9300 . ?
C20 C21 1.406(8) . ?
C20 H20A 0.9700 . ?
C20 H20B 0.9700 . ?
C21 H21A 0.9600 . ?
C21 H21B 0.9600 . ?
C21 H21C 0.9600 . ?
C22 C23 1.374(6) . ?
C22 C27 1.391(6) . ?
C23 C24 1.395(7) . ?
C23 H23 0.9300 . ?
C24 C25 1.354(9) . ?
C24 H24 0.9300 . ?
C25 C26 1.376(8) . ?
C25 H25 0.9300 . ?
C26 C27 1.370(7) . ?
C26 H26 0.9300 . ?
C27 H27 0.9300 . ?
C14 H14A 0.9600 . ?
C14 H14B 0.9600 . ?
C14 H14C 0.9600 . ?
C15 H15A 0.9600 . ?
C15 H15B 0.9600 . ?
C15 H15C 0.9600 . ?
C16 H16A 0.9600 . ?
C16 H16B 0.9600 . ?
C16 H16C 0.9600 . ?

loop_
_cod_related_entry_id
_cod_related_entry_database
_cod_related_entry_code
1 ChemSpider 21189181
